data_7011268
loop_
_publ_author_name
'Rivard, Eric'
'McWilliams, Andrew R.'
'Lough, Alan J.'
'Manners, Ian'

_publ_section_title
;
 Synthesis and characterization of perhalogenated
 diazaphosphametalletidines containing transition metals from group 4
 and 5
;
_journal_issue 10
_journal_name_full 'Journal of the Chemical Society, Dalton Transactions'
_journal_page_first 2173
_journal_paper_doi 10.1039/b109905c
_journal_year 2002
_chemical_formula_sum 'C10 H26 Cl5 N2 O P Si2 Ti'
_chemical_formula_weight 502.63
_chemical_name_systematic
; 
? 
;
_space_group_IT_number 14
_symmetry_cell_setting monoclinic
_symmetry_space_group_name_Hall '-P 2yn'
_symmetry_space_group_name_H-M 'P 1 21/n 1'
_atom_sites_solution_hydrogens geom
_atom_sites_solution_primary direct
_atom_sites_solution_secondary difmap
_audit_creation_method SHELXL-97
_cell_angle_alpha 90.00
_cell_angle_beta 105.576(2)
_cell_angle_gamma 90.00
_cell_formula_units_Z 4
_cell_length_a 10.0677(3)
_cell_length_b 14.8866(5)
_cell_length_c 15.0835(4)
_cell_measurement_reflns_used 17345
_cell_measurement_temperature 150(1)
_cell_measurement_theta_max 27.54
_cell_measurement_theta_min 2.55
_cell_volume 2177.60(12)
_computing_cell_refinement 'Denzo-SMN (Otwinowski & Minor, 1997)'
_computing_data_collection 'Collect (Nonius BV, 1997-2001)'
_computing_data_reduction 'Denzo-SMN (Otwinowski & Minor, 1997)'
_computing_molecular_graphics 'SHELXTL V5.1 (Sheldrick 1999)'
_computing_publication_material 'SHELXTL V5.1 (Sheldrick 1999)'
_computing_structure_refinement 'SHELXTL V5.1 (Sheldrick 1999)'
_computing_structure_solution 'SHELXTL V5.1 (Sheldrick 1999)'
_diffrn_ambient_temperature 150(1)
_diffrn_detector_area_resol_mean 9
_diffrn_measured_fraction_theta_full 0.987
_diffrn_measured_fraction_theta_max 0.987
_diffrn_measurement_device_type 'Nonius KappaCCD'
_diffrn_measurement_method '\f scans and \w scans with \k offsets'
_diffrn_radiation_monochromator graphite
_diffrn_radiation_source 'fine-focus sealed tube'
_diffrn_radiation_type MoK\a
_diffrn_radiation_wavelength 0.71073
_diffrn_reflns_av_R_equivalents 0.030
_diffrn_reflns_av_sigmaI/netI 0.0402
_diffrn_reflns_limit_h_max 13
_diffrn_reflns_limit_h_min -13
_diffrn_reflns_limit_k_max 19
_diffrn_reflns_limit_k_min -19
_diffrn_reflns_limit_l_max 18
_diffrn_reflns_limit_l_min -19
_diffrn_reflns_number 17354
_diffrn_reflns_theta_full 27.50
_diffrn_reflns_theta_max 27.50
_diffrn_reflns_theta_min 2.58
_diffrn_standards_decay_% 0
_diffrn_standards_number 0
_exptl_absorpt_coefficient_mu 1.191
_exptl_absorpt_correction_T_max 0.8902
_exptl_absorpt_correction_T_min 0.7550
_exptl_absorpt_correction_type multi-scan
_exptl_absorpt_process_details 'Denzo-SMN (Otwinowski & Minor, 1997)'
_exptl_crystal_density_diffrn 1.533
_exptl_crystal_density_method 'not measured'
_exptl_crystal_description block
_exptl_crystal_F_000 1032
_exptl_crystal_size_max 0.25
_exptl_crystal_size_mid 0.25
_exptl_crystal_size_min 0.10
_refine_diff_density_max 0.374
_refine_diff_density_min -0.326
_refine_diff_density_rms 0.063
_refine_ls_extinction_method none
_refine_ls_goodness_of_fit_ref 1.046
_refine_ls_hydrogen_treatment constr
_refine_ls_matrix_type full
_refine_ls_number_parameters 205
_refine_ls_number_reflns 4952
_refine_ls_number_restraints 0
_refine_ls_restrained_S_all 1.046
_refine_ls_R_factor_all 0.0363
_refine_ls_R_factor_gt 0.0280
_refine_ls_shift/su_max 0.000
_refine_ls_shift/su_mean 0.000
_refine_ls_structure_factor_coef Fsqd
_refine_ls_weighting_details 'calc w=1/[\s^2^(Fo^2^)+(0.0170P)^2^+1.2752P] where P=(Fo^2^+2Fc^2^)/3'
_refine_ls_weighting_scheme calc
_refine_ls_wR_factor_gt 0.0643
_refine_ls_wR_factor_ref 0.0675
_reflns_number_gt 4256
_reflns_number_total 4952
_reflns_threshold_expression >2sigma(I)
_cod_data_source_file b109905c.txt
_cod_data_source_block k0015
_cod_depositor_comments
;
The following automatic conversions were performed:
'_symmetry_cell_setting' value 'Monoclinic' changed to 'monoclinic'
according to '/home/saulius/struct/CIF-dictionaries/cif_core.dic'
dictionary named 'cif_core.dic' version 2.4.1 from 2010-06-29.

Automatic conversion script
Id: cif_fix_enum 1527 2010-12-29 10:47:43Z saulius 
;
_cod_original_cell_volume 2177.60(11)
_cod_original_sg_symbol_H-M P2(1)/n
_cod_database_code 7011268

loop_
_symmetry_equiv_pos_as_xyz
'x, y, z'
'-x+1/2, y+1/2, -z+1/2'
'-x, -y, -z'
'x-1/2, -y-1/2, z-1/2'

loop_
_atom_site_label
_atom_site_type_symbol
_atom_site_fract_x
_atom_site_fract_y
_atom_site_fract_z
_atom_site_U_iso_or_equiv
_atom_site_adp_type
_atom_site_occupancy
_atom_site_symmetry_multiplicity
_atom_site_calc_flag
_atom_site_refinement_flags
_atom_site_disorder_assembly
_atom_site_disorder_group
Ti1 Ti 0.39506(3) 0.20376(2) 0.25930(2) 0.01610(8) Uani 1 1 d . . .
Cl1 Cl 0.26449(5) -0.03407(3) 0.09850(3) 0.02518(11) Uani 1 1 d . . .
Cl2 Cl 0.09066(5) 0.13588(4) 0.02318(3) 0.02716(12) Uani 1 1 d . . .
Cl3 Cl 0.59798(5) 0.27565(3) 0.27131(3) 0.02526(11) Uani 1 1 d . . .
Cl4 Cl 0.36861(5) 0.21862(3) 0.40374(3) 0.02524(11) Uani 1 1 d . . .
Cl5 Cl 0.26657(5) 0.32609(3) 0.20480(3) 0.02556(11) Uani 1 1 d . . .
P1 P 0.25094(5) 0.09695(3) 0.12653(3) 0.01496(10) Uani 1 1 d . . .
Si1 Si 0.44981(5) 0.18766(4) 0.03541(3) 0.01931(12) Uani 1 1 d . . .
Si2 Si 0.07814(5) 0.09747(3) 0.26347(3) 0.01781(11) Uani 1 1 d . . .
O1 O 0.52195(13) 0.08710(8) 0.31223(8) 0.0199(3) Uani 1 1 d . . .
N1 N 0.38678(15) 0.15157(10) 0.12895(10) 0.0158(3) Uani 1 1 d . . .
N2 N 0.22825(15) 0.11377(10) 0.22476(10) 0.0157(3) Uani 1 1 d . . .
C1 C 0.6412(2) 0.18575(17) 0.06785(15) 0.0343(5) Uani 1 1 d . . .
H1A H 0.6769 0.2257 0.1205 0.051 Uiso 1 1 calc R . .
H1B H 0.6740 0.2061 0.0157 0.051 Uiso 1 1 calc R . .
H1C H 0.6737 0.1244 0.0845 0.051 Uiso 1 1 calc R . .
C2 C 0.3841(3) 0.30259(14) 0.00224(15) 0.0360(5) Uani 1 1 d . . .
H2A H 0.4192 0.3436 0.0541 0.054 Uiso 1 1 calc R . .
H2B H 0.2831 0.3022 -0.0143 0.054 Uiso 1 1 calc R . .
H2C H 0.4154 0.3228 -0.0506 0.054 Uiso 1 1 calc R . .
C3 C 0.3866(2) 0.10897(13) -0.06324(13) 0.0235(4) Uani 1 1 d . . .
H3A H 0.4152 0.0476 -0.0435 0.035 Uiso 1 1 calc R . .
H3B H 0.4257 0.1262 -0.1137 0.035 Uiso 1 1 calc R . .
H3C H 0.2858 0.1118 -0.0843 0.035 Uiso 1 1 calc R . .
C4 C -0.0385(2) 0.01777(13) 0.18464(14) 0.0247(4) Uani 1 1 d . . .
H4A H 0.0114 -0.0380 0.1808 0.037 Uiso 1 1 calc R . .
H4B H -0.0702 0.0447 0.1233 0.037 Uiso 1 1 calc R . .
H4C H -0.1181 0.0046 0.2082 0.037 Uiso 1 1 calc R . .
C5 C -0.0069(2) 0.20835(13) 0.26194(14) 0.0265(4) Uani 1 1 d . . .
H5A H -0.0264 0.2341 0.2000 0.040 Uiso 1 1 calc R . .
H5B H 0.0543 0.2488 0.3058 0.040 Uiso 1 1 calc R . .
H5C H -0.0933 0.2007 0.2792 0.040 Uiso 1 1 calc R . .
C6 C 0.1228(2) 0.04801(14) 0.38102(13) 0.0256(4) Uani 1 1 d . . .
H6A H 0.1707 -0.0092 0.3807 0.038 Uiso 1 1 calc R . .
H6B H 0.0382 0.0378 0.4000 0.038 Uiso 1 1 calc R . .
H6C H 0.1829 0.0894 0.4243 0.038 Uiso 1 1 calc R . .
C7 C 0.6363(2) 0.05376(14) 0.27818(14) 0.0271(4) Uani 1 1 d . . .
H7A H 0.7060 0.1014 0.2815 0.032 Uiso 1 1 calc R . .
H7B H 0.6023 0.0334 0.2135 0.032 Uiso 1 1 calc R . .
C8 C 0.6971(2) -0.02360(15) 0.34007(16) 0.0343(5) Uani 1 1 d . . .
H8A H 0.7711 -0.0030 0.3937 0.041 Uiso 1 1 calc R . .
H8B H 0.7348 -0.0698 0.3063 0.041 Uiso 1 1 calc R . .
C9 C 0.5751(2) -0.05925(15) 0.36953(17) 0.0357(5) Uani 1 1 d . . .
H9A H 0.5180 -0.0995 0.3221 0.043 Uiso 1 1 calc R . .
H9B H 0.6054 -0.0924 0.4284 0.043 Uiso 1 1 calc R . .
C10 C 0.4975(2) 0.02387(14) 0.38023(15) 0.0317(5) Uani 1 1 d . . .
H10A H 0.3979 0.0109 0.3684 0.038 Uiso 1 1 calc R . .
H10B H 0.5319 0.0486 0.4432 0.038 Uiso 1 1 calc R . .

loop_
_atom_site_aniso_label
_atom_site_aniso_U_11
_atom_site_aniso_U_22
_atom_site_aniso_U_33
_atom_site_aniso_U_23
_atom_site_aniso_U_13
_atom_site_aniso_U_12
Ti1 0.01680(17) 0.01534(17) 0.01665(17) -0.00297(12) 0.00536(13) -0.00226(13)
Cl1 0.0321(3) 0.0164(2) 0.0301(3) -0.00615(19) 0.0137(2) -0.00266(19)
Cl2 0.0195(2) 0.0382(3) 0.0202(2) 0.0041(2) -0.00072(18) 0.0023(2)
Cl3 0.0213(2) 0.0235(2) 0.0319(3) -0.0056(2) 0.0088(2) -0.00792(19)
Cl4 0.0294(3) 0.0286(3) 0.0196(2) -0.00798(19) 0.00987(19) -0.0056(2)
Cl5 0.0275(2) 0.0173(2) 0.0336(3) 0.00091(19) 0.0113(2) 0.00319(19)
P1 0.0150(2) 0.0150(2) 0.0147(2) -0.00123(17) 0.00366(17) -0.00029(17)
Si1 0.0230(3) 0.0193(3) 0.0179(2) 0.0003(2) 0.0095(2) -0.0017(2)
Si2 0.0169(2) 0.0175(3) 0.0209(3) -0.0013(2) 0.0084(2) -0.0014(2)
O1 0.0194(7) 0.0217(7) 0.0201(6) 0.0037(5) 0.0081(5) 0.0018(5)
N1 0.0153(7) 0.0168(8) 0.0147(7) -0.0013(6) 0.0031(6) -0.0004(6)
N2 0.0157(7) 0.0149(8) 0.0165(7) -0.0013(6) 0.0045(6) -0.0008(6)
C1 0.0289(11) 0.0509(15) 0.0276(11) -0.0086(10) 0.0154(9) -0.0096(10)
C2 0.0604(16) 0.0232(11) 0.0325(12) 0.0059(9) 0.0265(11) 0.0023(10)
C3 0.0265(10) 0.0255(11) 0.0198(9) 0.0013(8) 0.0083(8) 0.0018(8)
C4 0.0215(10) 0.0250(11) 0.0291(11) -0.0026(8) 0.0093(8) -0.0048(8)
C5 0.0228(10) 0.0250(11) 0.0344(11) -0.0015(9) 0.0124(9) 0.0023(8)
C6 0.0258(10) 0.0269(11) 0.0267(10) 0.0025(8) 0.0118(8) -0.0017(8)
C7 0.0248(10) 0.0277(11) 0.0336(11) 0.0046(9) 0.0164(9) 0.0063(9)
C8 0.0305(12) 0.0358(13) 0.0392(13) 0.0087(10) 0.0136(10) 0.0092(10)
C9 0.0332(12) 0.0305(12) 0.0465(14) 0.0144(10) 0.0160(10) 0.0049(10)
C10 0.0353(12) 0.0320(12) 0.0331(12) 0.0140(9) 0.0183(10) 0.0053(10)

loop_
_atom_type_symbol
_atom_type_description
_atom_type_scat_dispersion_real
_atom_type_scat_dispersion_imag
_atom_type_scat_source
C C 0.0033 0.0016 'International Tables Vol C Tables 4.2.6.8 and 6.1.1.4'
H H 0.0000 0.0000 'International Tables Vol C Tables 4.2.6.8 and 6.1.1.4'
N N 0.0061 0.0033 'International Tables Vol C Tables 4.2.6.8 and 6.1.1.4'
O O 0.0106 0.0060 'International Tables Vol C Tables 4.2.6.8 and 6.1.1.4'
Si Si 0.0817 0.0704 'International Tables Vol C Tables 4.2.6.8 and 6.1.1.4'
P P 0.1023 0.0942 'International Tables Vol C Tables 4.2.6.8 and 6.1.1.4'
Cl Cl 0.1484 0.1585 'International Tables Vol C Tables 4.2.6.8 and 6.1.1.4'
Ti Ti 0.2776 0.4457 'International Tables Vol C Tables 4.2.6.8 and 6.1.1.4'

loop_
_geom_angle_atom_site_label_1
_geom_angle_atom_site_label_2
_geom_angle_atom_site_label_3
_geom_angle
_geom_angle_site_symmetry_1
_geom_angle_site_symmetry_3
_geom_angle_publ_flag
N1 Ti1 N2 72.73(6) . . ?
N1 Ti1 O1 85.41(5) . . ?
N2 Ti1 O1 86.19(5) . . ?
N1 Ti1 Cl5 94.76(4) . . ?
N2 Ti1 Cl5 94.72(4) . . ?
O1 Ti1 Cl5 179.08(4) . . ?
N1 Ti1 Cl3 93.32(4) . . ?
N2 Ti1 Cl3 164.25(4) . . ?
O1 Ti1 Cl3 85.41(4) . . ?
Cl5 Ti1 Cl3 93.68(2) . . ?
N1 Ti1 Cl4 161.67(4) . . ?
N2 Ti1 Cl4 90.46(4) . . ?
O1 Ti1 Cl4 86.24(4) . . ?
Cl5 Ti1 Cl4 93.86(2) . . ?
Cl3 Ti1 Cl4 102.24(2) . . ?
N1 Ti1 P1 36.48(4) . . ?
N2 Ti1 P1 36.37(4) . . ?
O1 Ti1 P1 86.96(4) . . ?
Cl5 Ti1 P1 93.706(19) . . ?
Cl3 Ti1 P1 129.70(2) . . ?
Cl4 Ti1 P1 126.74(2) . . ?
N2 P1 N1 103.81(8) . . ?
N2 P1 Cl2 113.25(6) . . ?
N1 P1 Cl2 112.31(6) . . ?
N2 P1 Cl1 112.75(6) . . ?
N1 P1 Cl1 113.37(6) . . ?
Cl2 P1 Cl1 101.72(3) . . ?
N2 P1 Ti1 52.13(5) . . ?
N1 P1 Ti1 51.88(5) . . ?
Cl2 P1 Ti1 125.08(3) . . ?
Cl1 P1 Ti1 133.20(3) . . ?
N1 Si1 C2 108.39(8) . . ?
N1 Si1 C1 110.64(9) . . ?
C2 Si1 C1 110.79(11) . . ?
N1 Si1 C3 108.97(8) . . ?
C2 Si1 C3 110.09(10) . . ?
C1 Si1 C3 107.94(9) . . ?
N2 Si2 C5 107.72(8) . . ?
N2 Si2 C4 108.90(8) . . ?
C5 Si2 C4 110.49(9) . . ?
N2 Si2 C6 110.98(8) . . ?
C5 Si2 C6 110.88(9) . . ?
C4 Si2 C6 107.86(9) . . ?
C10 O1 C7 108.88(14) . . ?
C10 O1 Ti1 125.37(11) . . ?
C7 O1 Ti1 125.44(11) . . ?
P1 N1 Si1 128.82(9) . . ?
P1 N1 Ti1 91.64(7) . . ?
Si1 N1 Ti1 134.42(8) . . ?
P1 N2 Si2 129.56(9) . . ?
P1 N2 Ti1 91.51(7) . . ?
Si2 N2 Ti1 134.36(8) . . ?
O1 C7 C8 105.59(15) . . ?
C7 C8 C9 102.91(17) . . ?
C10 C9 C8 103.34(18) . . ?
O1 C10 C9 105.45(15) . . ?

loop_
_geom_bond_atom_site_label_1
_geom_bond_atom_site_label_2
_geom_bond_distance
_geom_bond_site_symmetry_2
_geom_bond_publ_flag
Ti1 N1 2.0947(14) . ?
Ti1 N2 2.1016(15) . ?
Ti1 O1 2.1766(13) . ?
Ti1 Cl5 2.2570(6) . ?
Ti1 Cl3 2.2699(5) . ?
Ti1 Cl4 2.2755(5) . ?
Ti1 P1 2.6615(5) . ?
Cl1 P1 2.0081(6) . ?
Cl2 P1 2.0047(6) . ?
P1 N2 1.5787(14) . ?
P1 N1 1.5830(15) . ?
Si1 N1 1.7784(15) . ?
Si1 C2 1.854(2) . ?
Si1 C1 1.856(2) . ?
Si1 C3 1.866(2) . ?
Si2 N2 1.7769(15) . ?
Si2 C5 1.857(2) . ?
Si2 C4 1.857(2) . ?
Si2 C6 1.860(2) . ?
O1 C10 1.461(2) . ?
O1 C7 1.467(2) . ?
C7 C8 1.505(3) . ?
C8 C9 1.510(3) . ?
C9 C10 1.495(3) . ?
